data_1547900
loop_
_publ_author_name
'Salama, Michael'
'Shterenberg, Ivgeni'
'J.W. Shimon, Linda'
'Keinan-Adamsky, Keren'
'Afri, Michal'
'Gofer, Yosef'
'Aurbach, Doron'

_publ_section_title
;
 Structural Analysis of Magnesium Chloride Complexes in Dimethoxyethane
 Solutions in the Context of Mg Batteries Research
;
_journal_issue 45
_journal_name_full 'The Journal of Physical Chemistry C'
_journal_page_first 24909
_journal_paper_doi 10.1021/acs.jpcc.7b05452
_journal_volume 121
_journal_year 2017
_chemical_formula_moiety 'C8 H20 Cl2 Mg O4'
_chemical_formula_sum 'C8 H20 Cl2 Mg O4'
_chemical_formula_weight 275.45
_space_group_crystal_system triclinic
_space_group_IT_number 2
_space_group_name_Hall '-P 1'
_space_group_name_H-M_alt 'P -1'
_symmetry_space_group_name_Hall '-P 1'
_symmetry_space_group_name_H-M 'P -1'
_atom_sites_solution_hydrogens geom
_audit_creation_method SHELXL-2016/4
_cell_angle_alpha 83.146(2)
_cell_angle_beta 85.655(2)
_cell_angle_gamma 62.313(2)
_cell_formula_units_Z 2
_cell_length_a 7.3174(4)
_cell_length_b 7.3446(4)
_cell_length_c 14.0810(7)
_cell_measurement_reflns_used 9897
_cell_measurement_temperature 100(2)
_cell_measurement_theta_max 30.61
_cell_measurement_theta_min 2.92
_cell_volume 665.14(6)
_computing_cell_refinement 'Bruker Apex2'
_computing_data_collection 'Bruker Apex2'
_computing_data_reduction 'Bruker Apex2'
_computing_structure_refinement 'SHELXL-2016/4 (Sheldrick, 2016)'
_computing_structure_solution 'SHELXT-2016/4 (Sheldrick, 2016)'
_diffrn_ambient_temperature 100(2)
_diffrn_measured_fraction_theta_full 0.998
_diffrn_measured_fraction_theta_max 0.998
_diffrn_measurement_device_type 'Bruker KappaApexII CCD'
_diffrn_measurement_method 'phi and omega scans'
_diffrn_radiation_type MoK\a
_diffrn_radiation_wavelength 0.71073
_diffrn_reflns_av_R_equivalents 0.0264
_diffrn_reflns_av_unetI/netI 0.0207
_diffrn_reflns_Laue_measured_fraction_full 0.998
_diffrn_reflns_Laue_measured_fraction_max 0.998
_diffrn_reflns_limit_h_max 10
_diffrn_reflns_limit_h_min -10
_diffrn_reflns_limit_k_max 9
_diffrn_reflns_limit_k_min -10
_diffrn_reflns_limit_l_max 20
_diffrn_reflns_limit_l_min -20
_diffrn_reflns_number 26202
_diffrn_reflns_point_group_measured_fraction_full 0.998
_diffrn_reflns_point_group_measured_fraction_max 0.998
_diffrn_reflns_theta_full 25.242
_diffrn_reflns_theta_max 30.648
_diffrn_reflns_theta_min 3.145
_diffrn_source sealed-tube
_exptl_absorpt_coefficient_mu 0.528
_exptl_absorpt_correction_T_max 0.919
_exptl_absorpt_correction_T_min 0.881
_exptl_absorpt_correction_type multi-scan
_exptl_absorpt_process_details SADABS
_exptl_crystal_colour colourless
_exptl_crystal_density_diffrn 1.375
_exptl_crystal_description prism
_exptl_crystal_F_000 292
_exptl_crystal_size_max 0.240
_exptl_crystal_size_mid 0.200
_exptl_crystal_size_min 0.160
_refine_diff_density_max 0.426
_refine_diff_density_min -0.210
_refine_diff_density_rms 0.045
_refine_ls_extinction_method none
_refine_ls_goodness_of_fit_ref 1.034
_refine_ls_hydrogen_treatment constr
_refine_ls_matrix_type full
_refine_ls_number_parameters 140
_refine_ls_number_reflns 4112
_refine_ls_number_restraints 0
_refine_ls_restrained_S_all 1.034
_refine_ls_R_factor_all 0.0273
_refine_ls_R_factor_gt 0.0228
_refine_ls_shift/su_max 0.001
_refine_ls_shift/su_mean 0.000
_refine_ls_structure_factor_coef Fsqd
_refine_ls_weighting_details 'w=1/[\s^2^(Fo^2^)+(0.0243P)^2^+0.1714P] where P=(Fo^2^+2Fc^2^)/3'
_refine_ls_weighting_scheme calc
_refine_ls_wR_factor_gt 0.0545
_refine_ls_wR_factor_ref 0.0568
_reflns_Friedel_coverage 0.000
_reflns_number_gt 3680
_reflns_number_total 4112
_reflns_threshold_expression 'I > 2\s(I)'
_cod_data_source_file jp7b05452_si_003.cif
_cod_data_source_block ms7
_cod_depositor_comments 'Adding full bibliography for 1547897--1547901.cif.'
_cod_database_code 1547900
_shelx_shelxl_version_number 2016/4
_shelx_space_group_comment
;
The symmetry employed for this shelxl refinement is uniquely defined
by the following loop, which should always be used as a source of
symmetry information in preference to the above space-group names.
They are only intended as comments.
;
_shelx_estimated_absorpt_t_min 0.884
_shelx_estimated_absorpt_t_max 0.920

loop_
_space_group_symop_operation_xyz
'x, y, z'
'-x, -y, -z'

loop_
_atom_site_label
_atom_site_type_symbol
_atom_site_fract_x
_atom_site_fract_y
_atom_site_fract_z
_atom_site_U_iso_or_equiv
_atom_site_adp_type
_atom_site_occupancy
_atom_site_site_symmetry_order
_atom_site_calc_flag
_atom_site_refinement_flags_posn
_atom_site_refinement_flags_adp
MG2 Mg 0.97316(4) 1.04426(5) 0.24536(2) 0.01295(7) Uani 1 1 d . .
CL2 Cl 0.88981(3) 1.31149(3) 0.34863(2) 0.01683(5) Uani 1 1 d . .
CL3 Cl 1.23546(3) 1.08281(4) 0.14750(2) 0.01776(5) Uani 1 1 d . .
O1 O 0.76021(10) 0.95112(10) 0.33495(4) 0.01655(13) Uani 1 1 d . .
O2 O 1.16662(10) 0.79958(10) 0.34102(5) 0.01734(13) Uani 1 1 d . .
O3 O 0.72412(10) 1.23068(10) 0.15197(4) 0.01502(12) Uani 1 1 d . .
O4 O 0.97398(10) 0.83061(10) 0.15127(4) 0.01583(13) Uani 1 1 d . .
C1 C 0.54861(14) 1.09798(16) 0.35174(7) 0.02077(18) Uani 1 1 d . .
H1A H 0.475615 1.026873 0.386877 0.031 Uiso 1 1 calc R U
H1B H 0.482334 1.163019 0.290345 0.031 Uiso 1 1 calc R U
H1C H 0.543755 1.204093 0.389429 0.031 Uiso 1 1 calc R U
C2 C 0.85657(15) 0.84439(15) 0.42405(6) 0.01978(18) Uani 1 1 d . .
H2A H 0.780667 0.772671 0.457435 0.024 Uiso 1 1 calc R U
H2B H 0.855435 0.943862 0.466032 0.024 Uiso 1 1 calc R U
C3 C 1.07485(15) 0.69056(15) 0.40187(6) 0.01984(18) Uani 1 1 d . .
H3A H 1.152822 0.629369 0.461647 0.024 Uiso 1 1 calc R U
H3B H 1.076468 0.578034 0.368919 0.024 Uiso 1 1 calc R U
C4 C 1.38768(15) 0.68876(16) 0.33943(8) 0.0240(2) Uani 1 1 d . .
H4A H 1.438274 0.673438 0.403849 0.036 Uiso 1 1 calc R U
H4B H 1.443617 0.765213 0.295314 0.036 Uiso 1 1 calc R U
H4C H 1.432280 0.551891 0.318028 0.036 Uiso 1 1 calc R U
C5 C 0.68177(15) 1.43951(15) 0.12062(7) 0.01977(18) Uani 1 1 d . .
H5A H 0.780207 1.439463 0.069387 0.030 Uiso 1 1 calc R U
H5B H 0.695160 1.505332 0.174440 0.030 Uiso 1 1 calc R U
H5C H 0.541017 1.516292 0.096627 0.030 Uiso 1 1 calc R U
C6 C 0.70666(15) 1.12796(15) 0.07447(6) 0.01808(17) Uani 1 1 d . .
H6A H 0.795269 1.137524 0.019385 0.022 Uiso 1 1 calc R U
H6B H 0.562041 1.193423 0.053360 0.022 Uiso 1 1 calc R U
C7 C 0.77449(14) 0.90586(15) 0.11081(6) 0.01782(17) Uani 1 1 d . .
H7A H 0.675232 0.894595 0.160005 0.021 Uiso 1 1 calc R U
H7B H 0.783098 0.824821 0.057774 0.021 Uiso 1 1 calc R U
C8 C 1.08018(15) 0.60926(14) 0.16457(7) 0.01965(18) Uani 1 1 d . .
H8A H 1.001053 0.559257 0.209720 0.029 Uiso 1 1 calc R U
H8B H 1.217205 0.563893 0.190023 0.029 Uiso 1 1 calc R U
H8C H 1.094827 0.553387 0.103037 0.029 Uiso 1 1 calc R U

loop_
_atom_site_aniso_label
_atom_site_aniso_U_11
_atom_site_aniso_U_22
_atom_site_aniso_U_33
_atom_site_aniso_U_23
_atom_site_aniso_U_13
_atom_site_aniso_U_12
MG2 0.01327(13) 0.01364(15) 0.01229(13) -0.00076(10) -0.00101(10) -0.00648(11)
CL2 0.02087(10) 0.01623(10) 0.01446(9) -0.00282(7) -0.00071(7) -0.00908(8)
CL3 0.01595(10) 0.02307(12) 0.01703(10) -0.00257(8) 0.00164(7) -0.01145(9)
O1 0.0172(3) 0.0180(3) 0.0138(3) 0.0002(2) 0.0003(2) -0.0080(3)
O2 0.0160(3) 0.0153(3) 0.0183(3) 0.0023(2) -0.0023(2) -0.0058(3)
O3 0.0169(3) 0.0154(3) 0.0134(3) 0.0003(2) -0.0024(2) -0.0081(2)
O4 0.0163(3) 0.0155(3) 0.0174(3) -0.0018(2) -0.0019(2) -0.0086(3)
C1 0.0177(4) 0.0230(5) 0.0217(4) -0.0023(4) 0.0030(3) -0.0098(4)
C2 0.0243(4) 0.0203(5) 0.0130(4) 0.0013(3) 0.0006(3) -0.0097(4)
C3 0.0260(5) 0.0167(4) 0.0149(4) 0.0029(3) -0.0014(3) -0.0091(4)
C4 0.0168(4) 0.0207(5) 0.0301(5) 0.0011(4) -0.0063(4) -0.0049(4)
C5 0.0229(4) 0.0165(4) 0.0186(4) 0.0026(3) -0.0032(3) -0.0086(4)
C6 0.0214(4) 0.0218(5) 0.0141(4) -0.0005(3) -0.0043(3) -0.0122(4)
C7 0.0189(4) 0.0211(5) 0.0175(4) -0.0010(3) -0.0035(3) -0.0123(4)
C8 0.0227(4) 0.0158(4) 0.0206(4) -0.0023(3) -0.0005(3) -0.0089(4)

loop_
_atom_type_symbol
_atom_type_description
_atom_type_scat_dispersion_real
_atom_type_scat_dispersion_imag
_atom_type_scat_source
C C 0.0033 0.0016 'International Tables Vol C Tables 4.2.6.8 and 6.1.1.4'
H H 0.0000 0.0000 'International Tables Vol C Tables 4.2.6.8 and 6.1.1.4'
O O 0.0106 0.0060 'International Tables Vol C Tables 4.2.6.8 and 6.1.1.4'
Mg Mg 0.0486 0.0363 'International Tables Vol C Tables 4.2.6.8 and 6.1.1.4'
Cl Cl 0.1484 0.1585 'International Tables Vol C Tables 4.2.6.8 and 6.1.1.4'

loop_
_geom_angle_atom_site_label_1
_geom_angle_atom_site_label_2
_geom_angle_atom_site_label_3
_geom_angle
O2 MG2 O3 160.64(3)
O2 MG2 O4 91.29(3)
O3 MG2 O4 75.88(3)
O2 MG2 O1 75.51(3)
O3 MG2 O1 88.47(3)
O4 MG2 O1 83.40(3)
O2 MG2 CL3 97.77(2)
O3 MG2 CL3 96.64(2)
O4 MG2 CL3 89.84(2)
O1 MG2 CL3 170.30(2)
O2 MG2 CL2 96.09(2)
O3 MG2 CL2 94.19(2)
O4 MG2 CL2 167.15(2)
O1 MG2 CL2 88.27(2)
CL3 MG2 CL2 99.526(14)
C1 O1 C2 110.31(7)
C1 O1 MG2 120.97(6)
C2 O1 MG2 109.33(5)
C4 O2 C3 112.09(7)
C4 O2 MG2 128.55(6)
C3 O2 MG2 117.35(5)
C5 O3 C6 111.17(7)
C5 O3 MG2 119.98(5)
C6 O3 MG2 114.92(5)
C8 O4 C7 111.91(7)
C8 O4 MG2 127.20(5)
C7 O4 MG2 110.88(5)
O1 C1 H1A 109.5
O1 C1 H1B 109.5
H1A C1 H1B 109.5
O1 C1 H1C 109.5
H1A C1 H1C 109.5
H1B C1 H1C 109.5
O1 C2 C3 107.87(7)
O1 C2 H2A 110.1
C3 C2 H2A 110.1
O1 C2 H2B 110.1
C3 C2 H2B 110.1
H2A C2 H2B 108.4
O2 C3 C2 107.29(7)
O2 C3 H3A 110.3
C2 C3 H3A 110.3
O2 C3 H3B 110.3
C2 C3 H3B 110.3
H3A C3 H3B 108.5
O2 C4 H4A 109.5
O2 C4 H4B 109.5
H4A C4 H4B 109.5
O2 C4 H4C 109.5
H4A C4 H4C 109.5
H4B C4 H4C 109.5
O3 C5 H5A 109.5
O3 C5 H5B 109.5
H5A C5 H5B 109.5
O3 C5 H5C 109.5
H5A C5 H5C 109.5
H5B C5 H5C 109.5
O3 C6 C7 107.50(7)
O3 C6 H6A 110.2
C7 C6 H6A 110.2
O3 C6 H6B 110.2
C7 C6 H6B 110.2
H6A C6 H6B 108.5
O4 C7 C6 106.63(7)
O4 C7 H7A 110.4
C6 C7 H7A 110.4
O4 C7 H7B 110.4
C6 C7 H7B 110.4
H7A C7 H7B 108.6
O4 C8 H8A 109.5
O4 C8 H8B 109.5
H8A C8 H8B 109.5
O4 C8 H8C 109.5
H8A C8 H8C 109.5
H8B C8 H8C 109.5

loop_
_geom_bond_atom_site_label_1
_geom_bond_atom_site_label_2
_geom_bond_distance
MG2 O2 2.0964(7)
MG2 O3 2.1306(7)
MG2 O4 2.1689(7)
MG2 O1 2.2303(7)
MG2 CL3 2.3820(4)
MG2 CL2 2.4026(4)
O1 C1 1.4388(11)
O1 C2 1.4392(11)
O2 C4 1.4335(11)
O2 C3 1.4405(11)
O3 C5 1.4355(11)
O3 C6 1.4435(11)
O4 C8 1.4343(11)
O4 C7 1.4360(11)
C1 H1A 0.9800
C1 H1B 0.9800
C1 H1C 0.9800
C2 C3 1.5023(14)
C2 H2A 0.9900
C2 H2B 0.9900
C3 H3A 0.9900
C3 H3B 0.9900
C4 H4A 0.9800
C4 H4B 0.9800
C4 H4C 0.9800
C5 H5A 0.9800
C5 H5B 0.9800
C5 H5C 0.9800
C6 C7 1.5020(13)
C6 H6A 0.9900
C6 H6B 0.9900
C7 H7A 0.9900
C7 H7B 0.9900
C8 H8A 0.9800
C8 H8B 0.9800
C8 H8C 0.9800

loop_
_geom_torsion_atom_site_label_1
_geom_torsion_atom_site_label_2
_geom_torsion_atom_site_label_3
_geom_torsion_atom_site_label_4
_geom_torsion
C1 O1 C2 C3 178.78(8)
MG2 O1 C2 C3 -45.88(8)
C4 O2 C3 C2 161.68(8)
MG2 O2 C3 C2 -33.03(9)
O1 C2 C3 O2 51.12(10)
C5 O3 C6 C7 174.23(7)
MG2 O3 C6 C7 33.80(8)
C8 O4 C7 C6 -163.99(7)
MG2 O4 C7 C6 47.69(8)
O3 C6 C7 O4 -52.47(9)
